data_4319220
loop_
_publ_author_name
'F. Albert Cotton'
'Chun Lin'
'Carlos A. Murillo'

_publ_section_title
;
 Supramolecular Squares with Mo24+ Corners
;
_journal_name_full 'Inorganic Chemistry'
_journal_page_first 478
_journal_page_last 484
_journal_paper_doi 10.1021/ic001016t
_journal_volume 40
_journal_year 2001
_chemical_formula_moiety '[Mo2(DAniF)2]4(O2CPhPhCO2)4(0.1CH2Cl2)(0.5CH3CN)'
_chemical_formula_sum 'C177.1 H153.7 Cl0.2 Mo8 N16.5 O32'
_chemical_formula_weight 3799.68
_chemical_name_systematic
; 
 ? 
;
_space_group_IT_number 2
_symmetry_cell_setting triclinic
_symmetry_space_group_name_Hall '-P 1'
_symmetry_space_group_name_H-M 'P -1'
_atom_sites_solution_hydrogens geom
_atom_sites_solution_primary direct
_atom_sites_solution_secondary difmap
_audit_creation_method SHELXL-97
_cell_angle_alpha 61.909(2)
_cell_angle_beta 81.464(2)
_cell_angle_gamma 84.454(2)
_cell_formula_units_Z 2
_cell_length_a 12.394(1)
_cell_length_b 28.572(2)
_cell_length_c 30.336(3)
_cell_measurement_reflns_used 3557
_cell_measurement_temperature 213(2)
_cell_measurement_theta_max 22.45
_cell_measurement_theta_min 2.19
_cell_volume 9367.8(14)
_computing_cell_refinement SAINT
_computing_data_collection SMART
_computing_data_reduction SAINT
_computing_molecular_graphics 'XP (Siemens, 1990)'
_computing_publication_material 'SHELXL-97 (Sheldrick, 1997)'
_computing_structure_refinement 'SHELXL-97 (Sheldrick, 1997)'
_computing_structure_solution 'SHELXS-97 (Sheldrick, 1990)'
_diffrn_ambient_temperature 213(2)
_diffrn_measured_fraction_theta_full 0.992
_diffrn_measured_fraction_theta_max 0.992
_diffrn_measurement_device_type 'Bruker SMART area detector'
_diffrn_measurement_method 'Ellipsoid-mask fitting'
_diffrn_radiation_monochromator graphite
_diffrn_radiation_source 'normal-focus sealed tube'
_diffrn_radiation_type MoK\a
_diffrn_radiation_wavelength 0.71073
_diffrn_reflns_av_R_equivalents 0.2181
_diffrn_reflns_av_sigmaI/netI 0.4523
_diffrn_reflns_limit_h_max 13
_diffrn_reflns_limit_h_min -12
_diffrn_reflns_limit_k_max 30
_diffrn_reflns_limit_k_min -30
_diffrn_reflns_limit_l_max 32
_diffrn_reflns_limit_l_min -27
_diffrn_reflns_number 42921
_diffrn_reflns_theta_full 22.55
_diffrn_reflns_theta_max 22.55
_diffrn_reflns_theta_min 1.66
_diffrn_standards_number 'none (area detector data)'
_exptl_absorpt_coefficient_mu 0.590
_exptl_absorpt_correction_T_max 0.928
_exptl_absorpt_correction_T_min 0.688
_exptl_absorpt_correction_type multi-scan
_exptl_crystal_colour red
_exptl_crystal_density_diffrn 1.347
_exptl_crystal_density_method 'not measured'
_exptl_crystal_description plate
_exptl_crystal_F_000 3854
_exptl_crystal_size_max 0.17
_exptl_crystal_size_mid 0.12
_exptl_crystal_size_min 0.03
_refine_diff_density_max 1.282
_refine_diff_density_min -0.628
_refine_diff_density_rms 0.135
_refine_ls_extinction_method none
_refine_ls_goodness_of_fit_ref 0.939
_refine_ls_hydrogen_treatment noref
_refine_ls_matrix_type full
_refine_ls_number_parameters 1046
_refine_ls_number_reflns 24467
_refine_ls_number_restraints 34
_refine_ls_restrained_S_all 0.938
_refine_ls_R_factor_all 0.3454
_refine_ls_R_factor_gt 0.1274
_refine_ls_shift/su_max 0.021
_refine_ls_shift/su_mean 0.000
_refine_ls_structure_factor_coef Fsqd
_refine_ls_weighting_details 'calc w=1/[\s^2^(Fo^2^)+(0.1000P)^2^+0.0000P] where P=(Fo^2^+2Fc^2^)/3'
_refine_ls_weighting_scheme calc
_refine_ls_wR_factor_gt 0.2210
_refine_ls_wR_factor_ref 0.3063
_reflns_number_gt 6862
_reflns_number_total 24467
_reflns_threshold_expression >2sigma(I)
_cod_data_source_file ic001016t_4.cif
_cod_data_source_block cmpd_4
_cod_depositor_comments
;
The following automatic conversions were performed:

'_symmetry_cell_setting' value 'Triclinic' changed to 'triclinic'
according to the built-in table from CIF Core dictionary named
'cif_core.dic' version 2.4.1 from
2010-06-29.

'_geom_angle_publ_flag' value 'Y' changed to 'y'
according to the built-in table from CIF Core dictionary named
'cif_core.dic' version 2.4.1 from 2010-06-29 (80
times).

'_geom_bond_publ_flag' value 'Y' changed to 'y' according to
the built-in table from CIF Core dictionary named 'cif_core.dic'
version 2.4.1 from 2010-06-29 (36 times).

Automatic conversion script
Id: cif_fix_values 1646 2011-03-28 12:23:43Z adriana 
;
_cod_original_formula_sum 'C177.10 H153.70 Cl0.20 Mo8 N16.50 O32'
_cod_database_code 4319220

loop_
_symmetry_equiv_pos_as_xyz
'x, y, z'
'-x, -y, -z'

loop_
_atom_site_label
_atom_site_type_symbol
_atom_site_fract_x
_atom_site_fract_y
_atom_site_fract_z
_atom_site_U_iso_or_equiv
_atom_site_adp_type
_atom_site_occupancy
_atom_site_symmetry_multiplicity
_atom_site_calc_flag
_atom_site_refinement_flags
_atom_site_disorder_assembly
_atom_site_disorder_group
Mo1 Mo -0.47033(19) 0.01496(8) 0.83644(8) 0.0435(7) Uani 1 1 d . . .
Mo2 Mo -0.30847(19) -0.01040(8) 0.82759(8) 0.0447(7) Uani 1 1 d . . .
Mo3 Mo -0.87934(19) -0.40682(8) 0.72343(8) 0.0431(7) Uani 1 1 d . A .
Mo4 Mo -0.7222(2) -0.43943(8) 0.72388(8) 0.0457(7) Uani 1 1 d . A .
N1 N -0.4930(15) -0.0372(7) 0.9160(6) 0.040(5) Uiso 1 1 d . . .
N2 N -0.3134(15) -0.0629(7) 0.9077(6) 0.040(5) Uiso 1 1 d . . .
N3 N -0.4229(16) 0.0793(7) 0.8468(6) 0.044(5) Uiso 1 1 d . . .
N4 N -0.2457(15) 0.0513(7) 0.8347(6) 0.038(5) Uiso 1 1 d . . .
N5 N -0.9298(17) -0.4473(7) 0.6866(7) 0.047(6) Uiso 1 1 d . . .
N6 N -0.7541(16) -0.4816(7) 0.6870(7) 0.046(6) Uiso 1 1 d . . .
N7 N -0.9376(15) -0.4712(6) 0.7939(6) 0.030(5) Uiso 1 1 d . . .
N8 N -0.7631(16) -0.5073(7) 0.7946(6) 0.039(5) Uiso 1 1 d . . .
O1 O -0.914(2) -0.0471(10) 1.0214(11) 0.147(10) Uiso 1 1 d . . .
O2 O 0.074(2) -0.1506(9) 0.9877(9) 0.127(8) Uiso 1 1 d . . .
O3 O -0.7153(15) 0.2245(7) 0.8783(7) 0.075(6) Uiso 1 1 d . . .
O7 O -1.387(3) -0.4881(12) 0.8590(11) 0.167(11) Uiso 1 1 d . A .
O8 O -0.470(2) -0.6786(9) 0.8373(8) 0.124(8) Uiso 1 1 d . A .
O501 O -0.4674(11) 0.0658(5) 0.7565(5) 0.033(4) Uiso 1 1 d . . .
O502 O -0.2956(12) 0.0389(5) 0.7479(5) 0.032(4) Uiso 1 1 d . . .
O503 O -0.5324(12) -0.0453(5) 0.8260(5) 0.040(4) Uiso 1 1 d . . .
O504 O -0.3579(12) -0.0726(5) 0.8155(5) 0.040(4) Uiso 1 1 d . . .
O505 O -0.8373(13) -0.3595(6) 0.7549(5) 0.049(4) Uiso 1 1 d . . .
O506 O -0.6661(13) -0.3948(6) 0.7550(5) 0.050(4) Uiso 1 1 d . . .
O507 O -0.8379(12) -0.3390(5) 0.6516(5) 0.036(4) Uiso 1 1 d . . .
O508 O -0.6697(11) -0.3749(5) 0.6515(5) 0.035(4) Uiso 1 1 d . . .
C501 C -0.460(2) -0.0767(8) 0.8193(8) 0.039(6) Uiso 1 1 d . . .
C502 C -0.5009(19) -0.1214(8) 0.8126(8) 0.039(6) Uiso 1 1 d . . .
C503 C -0.609(2) -0.1319(11) 0.8234(10) 0.083(9) Uiso 1 1 d . . .
H50A H -0.6585 -0.1097 0.8320 0.099 Uiso 1 1 calc R . .
C504 C -0.645(3) -0.1759(12) 0.8219(11) 0.101(11) Uiso 1 1 d . . .
H50B H -0.7164 -0.1877 0.8360 0.122 Uiso 1 1 calc R . .
C505 C -0.575(2) -0.2026(10) 0.7989(9) 0.056(7) Uiso 1 1 d . . .
C506 C -0.469(2) -0.1920(9) 0.7908(8) 0.047(7) Uiso 1 1 d . . .
H50D H -0.4186 -0.2130 0.7808 0.056 Uiso 1 1 calc R . .
C507 C -0.429(2) -0.1517(9) 0.7963(8) 0.054(7) Uiso 1 1 d . . .
H50E H -0.3542 -0.1450 0.7890 0.065 Uiso 1 1 calc R . .
C508 C -0.621(2) -0.2434(10) 0.7912(9) 0.056(7) Uiso 1 1 d . A .
C509 C -0.729(2) -0.2486(9) 0.7911(8) 0.047(7) Uiso 1 1 d . . .
H50F H -0.7794 -0.2247 0.7966 0.056 Uiso 1 1 calc R . .
C510 C -0.766(2) -0.2867(9) 0.7836(8) 0.046(7) Uiso 1 1 d . A .
H51A H -0.8419 -0.2903 0.7865 0.055 Uiso 1 1 calc R . .
C511 C -0.695(2) -0.3206(9) 0.7715(8) 0.044(6) Uiso 1 1 d . . .
C512 C -0.590(2) -0.3197(11) 0.7735(10) 0.078(9) Uiso 1 1 d . A .
H51B H -0.5408 -0.3447 0.7687 0.093 Uiso 1 1 calc R . .
C513 C -0.551(3) -0.2806(11) 0.7828(10) 0.089(10) Uiso 1 1 d . . .
H51C H -0.4760 -0.2794 0.7834 0.107 Uiso 1 1 calc R A .
C514 C -0.738(2) -0.3634(9) 0.7630(8) 0.045(7) Uiso 1 1 d . A .
C521 C -0.382(2) 0.0659(9) 0.7307(8) 0.043(6) Uiso 1 1 d . . .
C522 C -0.3737(18) 0.1003(8) 0.6740(8) 0.035(6) Uiso 1 1 d . . .
C523 C -0.272(2) 0.1074(10) 0.6456(10) 0.071(9) Uiso 1 1 d . . .
H52A H -0.2113 0.0870 0.6607 0.085 Uiso 1 1 calc R . .
C524 C -0.260(2) 0.1438(9) 0.5957(9) 0.049(7) Uiso 1 1 d . . .
H52B H -0.1908 0.1502 0.5770 0.059 Uiso 1 1 calc R . .
C525 C -0.3510(18) 0.1707(8) 0.5732(8) 0.033(6) Uiso 1 1 d . . .
C526 C -0.450(2) 0.1626(9) 0.5995(8) 0.049(7) Uiso 1 1 d . . .
H52C H -0.5129 0.1795 0.5836 0.058 Uiso 1 1 calc R . .
C527 C -0.458(2) 0.1278(9) 0.6517(9) 0.049(7) Uiso 1 1 d . . .
H52D H -0.5263 0.1243 0.6711 0.059 Uiso 1 1 calc R . .
C528 C -0.336(2) 0.2126(9) 0.5162(8) 0.044(7) Uiso 1 1 d . . .
C529 C -0.244(2) 0.2097(9) 0.4864(9) 0.056(7) Uiso 1 1 d . . .
H52E H -0.1938 0.1808 0.4985 0.067 Uiso 1 1 calc R . .
C530 C -0.227(2) 0.2515(10) 0.4369(10) 0.065(8) Uiso 1 1 d . . .
H53A H -0.1647 0.2486 0.4162 0.078 Uiso 1 1 calc R . .
C531 C -0.2919(18) 0.2955(8) 0.4168(8) 0.038(6) Uiso 1 1 d . . .
C532 C -0.384(2) 0.2949(10) 0.4479(10) 0.071(9) Uiso 1 1 d . . .
H53C H -0.4350 0.3233 0.4360 0.085 Uiso 1 1 calc R . .
C533 C -0.404(2) 0.2536(9) 0.4973(9) 0.054(7) Uiso 1 1 d . . .
H53D H -0.4687 0.2554 0.5173 0.065 Uiso 1 1 calc R . .
C534 C -0.7404(19) -0.3387(8) 0.6335(8) 0.033(6) Uiso 1 1 d . . .
C1 C -0.4064(17) -0.0641(8) 0.9352(8) 0.029(6) Uiso 1 1 d . . .
H1A H -0.4105 -0.0854 0.9702 0.035 Uiso 1 1 calc R . .
C2 C -0.3152(19) 0.0828(9) 0.8420(8) 0.040(6) Uiso 1 1 d . . .
H2A H -0.2888 0.1113 0.8443 0.048 Uiso 1 1 calc R . .
C3 C -0.8569(19) -0.4775(9) 0.6759(8) 0.040(7) Uiso 1 1 d . A .
H3A H -0.8762 -0.4968 0.6604 0.048 Uiso 1 1 calc R . .
C4 C -0.866(2) -0.5078(11) 0.8091(10) 0.063(8) Uiso 1 1 d . A .
H4A H -0.8919 -0.5404 0.8350 0.075 Uiso 1 1 calc R . .
C11 C -0.591(2) -0.0439(9) 0.9485(10) 0.056(8) Uiso 1 1 d . . .
C12 C -0.683(3) -0.0388(11) 0.9297(12) 0.090(10) Uiso 1 1 d . . .
H12A H -0.6752 -0.0351 0.8969 0.109 Uiso 1 1 calc R . .
C13 C -0.794(3) -0.0378(12) 0.9511(13) 0.114(12) Uiso 1 1 d . . .
H13A H -0.8581 -0.0321 0.9357 0.137 Uiso 1 1 calc R . .
C14 C -0.785(3) -0.0475(13) 1.0006(14) 0.109(12) Uiso 1 1 d . . .
C15 C -0.709(2) -0.0479(10) 1.0230(11) 0.078(9) Uiso 1 1 d . . .
H15A H -0.7203 -0.0499 1.0551 0.094 Uiso 1 1 calc R . .
C16 C -0.599(3) -0.0450(12) 0.9954(13) 0.111(12) Uiso 1 1 d . . .
H16A H -0.5369 -0.0439 1.0089 0.133 Uiso 1 1 calc R . .
C17 C -0.914(3) -0.0655(15) 1.0653(15) 0.150(16) Uiso 1 1 d . . .
H17A H -0.9883 -0.0668 1.0810 0.225 Uiso 1 1 calc R . .
H17B H -0.8715 -0.0438 1.0727 0.225 Uiso 1 1 calc R . .
H17C H -0.8818 -0.1012 1.0783 0.225 Uiso 1 1 calc R . .
C21 C -0.215(2) -0.0901(10) 0.9266(9) 0.051(7) Uiso 1 1 d . . .
C22 C -0.178(3) -0.0780(11) 0.9619(11) 0.083(10) Uiso 1 1 d . . .
H22A H -0.2197 -0.0554 0.9729 0.100 Uiso 1 1 calc R . .
C23 C -0.083(3) -0.0990(12) 0.9795(11) 0.093(10) Uiso 1 1 d . . .
H23A H -0.0581 -0.0889 1.0015 0.111 Uiso 1 1 calc R . .
C24 C -0.022(3) -0.1325(11) 0.9684(11) 0.069(8) Uiso 1 1 d . . .
C25 C -0.055(2) -0.1467(11) 0.9343(10) 0.074(9) Uiso 1 1 d . . .
H25A H -0.0130 -0.1705 0.9248 0.089 Uiso 1 1 calc R . .
C26 C -0.155(2) -0.1236(9) 0.9145(9) 0.057(7) Uiso 1 1 d . . .
H26A H -0.1785 -0.1327 0.8916 0.069 Uiso 1 1 calc R . .
C27 C 0.144(2) -0.1772(12) 0.9674(11) 0.098(11) Uiso 1 1 d . . .
H27A H 0.2092 -0.1881 0.9842 0.147 Uiso 1 1 calc R . .
H27B H 0.1628 -0.1541 0.9318 0.147 Uiso 1 1 calc R . .
H27C H 0.1087 -0.2083 0.9718 0.147 Uiso 1 1 calc R . .
C31 C -0.497(2) 0.1144(9) 0.8559(9) 0.049(7) Uiso 1 1 d . . .
C32 C -0.582(2) 0.0987(10) 0.8904(9) 0.056(7) Uiso 1 1 d . . .
H32A H -0.5917 0.0619 0.9096 0.067 Uiso 1 1 calc R . .
C33 C -0.660(2) 0.1327(10) 0.9012(10) 0.065(8) Uiso 1 1 d . . .
H33A H -0.7200 0.1188 0.9261 0.078 Uiso 1 1 calc R . .
C34 C -0.646(2) 0.1867(11) 0.8742(10) 0.070(8) Uiso 1 1 d . . .
C35 C -0.560(2) 0.2040(10) 0.8387(9) 0.053(7) Uiso 1 1 d . . .
H35A H -0.5478 0.2406 0.8207 0.064 Uiso 1 1 calc R . .
C36 C -0.487(2) 0.1701(10) 0.8277(9) 0.060(8) Uiso 1 1 d . . .
H36A H -0.4311 0.1841 0.8010 0.071 Uiso 1 1 calc R . .
C37 C -0.800(2) 0.2063(11) 0.9203(11) 0.099(11) Uiso 1 1 d . . .
H37A H -0.8448 0.2364 0.9197 0.149 Uiso 1 1 calc R . .
H37B H -0.7678 0.1882 0.9515 0.149 Uiso 1 1 calc R . .
H37C H -0.8458 0.1819 0.9178 0.149 Uiso 1 1 calc R . .
C41 C -0.126(2) 0.0611(10) 0.8264(9) 0.048(7) Uiso 1 1 d . . .
C42 C -0.097(2) 0.1143(10) 0.8059(9) 0.063(8) Uiso 1 1 d . . .
H42A H -0.1469 0.1432 0.7954 0.076 Uiso 1 1 calc R . .
C43 C 0.025(2) 0.1200(11) 0.8028(10) 0.072(9) Uiso 1 1 d . . .
H43A H 0.0506 0.1540 0.7916 0.087 Uiso 1 1 calc R . .
C44 C 0.095(3) 0.0800(12) 0.8148(11) 0.082(9) Uiso 1 1 d . . .
C45 C 0.059(3) 0.0252(12) 0.8355(10) 0.086(10) Uiso 1 1 d . . .
H45A H 0.1065 -0.0046 0.8454 0.103 Uiso 1 1 calc R . .
C46 C -0.050(2) 0.0223(11) 0.8390(9) 0.071(9) Uiso 1 1 d . . .
H46A H -0.0762 -0.0121 0.8521 0.085 Uiso 1 1 calc R . .
O4 O 0.213(2) 0.0766(9) 0.8109(8) 0.115(8) Uiso 1 1 d . . .
C47 C 0.237(4) 0.1279(18) 0.7945(16) 0.190(19) Uiso 1 1 d . . .
H47A H 0.3152 0.1313 0.7902 0.285 Uiso 1 1 calc R . .
H47B H 0.2031 0.1393 0.8190 0.285 Uiso 1 1 calc R . .
H47C H 0.2085 0.1499 0.7626 0.285 Uiso 1 1 calc R . .
C51 C -1.035(3) -0.4513(13) 0.6870(12) 0.024(8) Uiso 0.640(15) 1 d PD A 1
C52 C -1.107(3) -0.4191(14) 0.6897(14) 0.053(11) Uiso 0.640(15) 1 d PD A 1
H52G H -1.0800 -0.3897 0.6903 0.063 Uiso 0.640(15) 1 calc PR A 1
C53 C -1.212(3) -0.4189(16) 0.6917(16) 0.071(13) Uiso 0.640(15) 1 d PD A 1
H53E H -1.2572 -0.3903 0.6915 0.085 Uiso 0.640(15) 1 calc PR A 1
C54 C -1.250(4) -0.458(2) 0.694(2) 0.107(17) Uiso 0.640(15) 1 d PD A 1
C55 C -1.195(4) -0.503(2) 0.6961(19) 0.117(17) Uiso 0.640(15) 1 d PD A 1
H55A H -1.2271 -0.5342 0.7009 0.140 Uiso 0.640(15) 1 calc PR A 1
C56 C -1.085(4) -0.4949(16) 0.6898(16) 0.081(13) Uiso 0.640(15) 1 d PD A 1
H56A H -1.0377 -0.5214 0.6871 0.097 Uiso 0.640(15) 1 calc PR A 1
O5 O -1.362(5) -0.468(2) 0.703(2) 0.22(2) Uiso 0.640(15) 1 d PD A 1
C57 C -1.443(6) -0.428(3) 0.711(3) 0.24(3) Uiso 0.640(15) 1 d PD A 1
H57A H -1.5163 -0.4412 0.7178 0.358 Uiso 0.640(15) 1 calc PR A 1
H57B H -1.4378 -0.3944 0.6809 0.358 Uiso 0.640(15) 1 calc PR A 1
H57C H -1.4268 -0.4241 0.7392 0.358 Uiso 0.640(15) 1 calc PR A 1
C51' C -1.049(4) -0.434(2) 0.671(2) 0.024(8) Uiso 0.360(15) 1 d PD A 2
C52' C -1.115(5) -0.397(2) 0.667(2) 0.053(11) Uiso 0.360(15) 1 d PD A 2
H52H H -1.0870 -0.3660 0.6640 0.063 Uiso 0.360(15) 1 calc PR A 2
C53' C -1.221(4) -0.398(3) 0.667(3) 0.071(13) Uiso 0.360(15) 1 d PD A 2
H53F H -1.2714 -0.3783 0.6787 0.085 Uiso 0.360(15) 1 calc PR A 2
C54' C -1.249(5) -0.426(4) 0.650(3) 0.107(17) Uiso 0.360(15) 1 d PD A 2
C55' C -1.185(6) -0.457(3) 0.632(3) 0.117(17) Uiso 0.360(15) 1 d PD A 2
H55B H -1.2088 -0.4759 0.6175 0.140 Uiso 0.360(15) 1 calc PR A 2
C56' C -1.079(5) -0.454(3) 0.640(3) 0.081(13) Uiso 0.360(15) 1 d PD A 2
H56B H -1.0221 -0.4661 0.6232 0.097 Uiso 0.360(15) 1 calc PR A 2
O5' O -1.358(5) -0.432(3) 0.648(3) 0.22(2) Uiso 0.360(15) 1 d PD A 2
C57' C -1.417(9) -0.391(5) 0.605(4) 0.24(3) Uiso 0.360(15) 1 d PD A 2
H57D H -1.4903 -0.4017 0.6087 0.358 Uiso 0.360(15) 1 calc PR A 2
H57E H -1.3782 -0.3861 0.5733 0.358 Uiso 0.360(15) 1 calc PR A 2
H57F H -1.4196 -0.3571 0.6065 0.358 Uiso 0.360(15) 1 calc PR A 2
C61 C -0.673(2) -0.5134(10) 0.6744(9) 0.061(8) Uiso 1 1 d . A .
C62 C -0.570(3) -0.5016(13) 0.6661(12) 0.106(12) Uiso 1 1 d . . .
H62A H -0.5538 -0.4722 0.6696 0.128 Uiso 1 1 calc R A .
C63 C -0.481(3) -0.5288(15) 0.6525(14) 0.136(14) Uiso 1 1 d . A .
H63A H -0.4074 -0.5237 0.6528 0.163 Uiso 1 1 calc R . .
C64 C -0.516(4) -0.5641(16) 0.6384(14) 0.127(13) Uiso 1 1 d . . .
C65 C -0.614(3) -0.5825(13) 0.6502(11) 0.100(11) Uiso 1 1 d . A .
H65A H -0.6278 -0.6131 0.6480 0.120 Uiso 1 1 calc R . .
C66 C -0.698(2) -0.5560(10) 0.6662(9) 0.070(8) Uiso 1 1 d . . .
H66A H -0.7702 -0.5662 0.6715 0.084 Uiso 1 1 calc R A .
O6 O -0.433(3) -0.5929(13) 0.6217(12) 0.189(13) Uiso 1 1 d . A .
C67 C -0.338(4) -0.578(2) 0.610(2) 0.23(3) Uiso 1 1 d . . .
H67A H -0.2931 -0.6007 0.5982 0.349 Uiso 1 1 calc R A .
H67B H -0.3099 -0.5790 0.6382 0.349 Uiso 1 1 calc R . .
H67C H -0.3365 -0.5416 0.5824 0.349 Uiso 1 1 calc R . .
C71 C -1.049(2) -0.4747(9) 0.8120(8) 0.044(7) Uiso 1 1 d . A .
C72 C -1.103(3) -0.5192(12) 0.8252(11) 0.094(10) Uiso 1 1 d . . .
H72A H -1.0660 -0.5488 0.8239 0.112 Uiso 1 1 calc R A .
C73 C -1.211(3) -0.5206(15) 0.8403(13) 0.124(13) Uiso 1 1 d . A .
H73A H -1.2468 -0.5524 0.8503 0.149 Uiso 1 1 calc R . .
C74 C -1.275(3) -0.4777(15) 0.8421(13) 0.111(12) Uiso 1 1 d . . .
C75 C -1.214(2) -0.4339(12) 0.8302(10) 0.078(9) Uiso 1 1 d . A .
H75A H -1.2486 -0.4045 0.8329 0.093 Uiso 1 1 calc R . .
C76 C -1.107(2) -0.4327(10) 0.8153(9) 0.063(8) Uiso 1 1 d . . .
H76A H -1.0698 -0.4018 0.8066 0.076 Uiso 1 1 calc R A .
C77 C -1.441(3) -0.4487(16) 0.8600(15) 0.157(16) Uiso 1 1 d . . .
H77A H -1.5172 -0.4579 0.8717 0.235 Uiso 1 1 calc R A .
H77B H -1.4360 -0.4189 0.8264 0.235 Uiso 1 1 calc R . .
H77C H -1.4126 -0.4391 0.8826 0.235 Uiso 1 1 calc R . .
C81 C -0.699(2) -0.5523(10) 0.8104(8) 0.045(7) Uiso 1 1 d . A .
C82 C -0.727(2) -0.6001(10) 0.8149(9) 0.067(8) Uiso 1 1 d . . .
H82A H -0.7984 -0.6041 0.8104 0.081 Uiso 1 1 calc R A .
C83 C -0.653(2) -0.6422(10) 0.8257(9) 0.061(8) Uiso 1 1 d . A .
H83A H -0.6754 -0.6752 0.8314 0.074 Uiso 1 1 calc R . .
C84 C -0.551(2) -0.6364(11) 0.8281(10) 0.066(8) Uiso 1 1 d . . .
C85 C -0.512(3) -0.5894(13) 0.8229(11) 0.107(12) Uiso 1 1 d . A .
H85A H -0.4391 -0.5850 0.8246 0.129 Uiso 1 1 calc R . .
C86 C -0.597(3) -0.5480(12) 0.8146(10) 0.084(10) Uiso 1 1 d . . .
H86A H -0.5774 -0.5158 0.8119 0.100 Uiso 1 1 calc R A .
C87 C -0.362(3) -0.6724(14) 0.8281(14) 0.139(15) Uiso 1 1 d . . .
H87A H -0.3246 -0.7067 0.8373 0.209 Uiso 1 1 calc R A .
H87B H -0.3399 -0.6570 0.8478 0.209 Uiso 1 1 calc R . .
H87C H -0.3418 -0.6491 0.7926 0.209 Uiso 1 1 calc R . .
Mo5 Mo -1.04836(19) -1.30210(8) 0.87952(8) 0.0431(7) Uani 1 1 d . . .
Mo6 Mo -1.21246(18) -1.27835(8) 0.88099(8) 0.0394(7) Uani 1 1 d . . .
Mo7 Mo -0.66361(19) -0.72355(8) 0.61624(8) 0.0479(7) Uani 1 1 d . . .
Mo8 Mo -0.8257(2) -0.70046(9) 0.62729(9) 0.0537(8) Uani 1 1 d . B .
N9 N -1.0786(13) -1.3844(6) 0.9141(6) 0.024(4) Uiso 1 1 d . . .
N10 N -1.2633(14) -1.3580(6) 0.9168(6) 0.031(5) Uiso 1 1 d . . .
N11 N -1.0394(15) -1.2995(6) 0.9495(6) 0.033(5) Uiso 1 1 d . . .
N12 N -1.2179(16) -1.2706(7) 0.9477(6) 0.040(5) Uiso 1 1 d . . .
N13 N -0.6162(18) -0.6424(8) 0.5695(8) 0.060(6) Uiso 1 1 d . . .
N14 N -0.7968(19) -0.6171(8) 0.5819(8) 0.067(7) Uiso 1 1 d . . .
N15 N -0.6240(16) -0.7276(7) 0.6837(7) 0.048(6) Uiso 1 1 d . . .
N16 N -0.8019(19) -0.6997(8) 0.6958(8) 0.061(6) Uiso 1 1 d . . .
O9 O -0.7485(15) -1.5343(7) 0.9243(6) 0.072(5) Uiso 1 1 d . . .
O10 O -1.701(2) -1.4105(9) 0.9638(9) 0.129(8) Uiso 1 1 d . . .
O11 O -0.6762(18) -1.3448(8) 1.0534(8) 0.098(7) Uiso 1 1 d . . .
O12 O -1.5786(16) -1.1773(7) 1.0134(7) 0.081(6) Uiso 1 1 d . . .
O13 O -0.211(3) -0.6003(11) 0.4537(11) 0.160(10) Uiso 1 1 d . . .
O15 O -0.184(3) -0.7733(10) 0.7150(10) 0.146(9) Uiso 1 1 d . . .
O509 O -0.9962(13) -1.2220(6) 0.8396(5) 0.045(4) Uiso 1 1 d . B .
O510 O -1.1737(13) -1.1954(5) 0.8367(5) 0.044(4) Uiso 1 1 d . B .
O511 O -1.0487(12) -1.2996(5) 0.8071(5) 0.036(4) Uiso 1 1 d . . .
O512 O -1.2257(13) -1.2758(6) 0.8109(5) 0.050(5) Uiso 1 1 d . . .
O513 O -0.7049(13) -0.8058(6) 0.6524(5) 0.050(5) Uiso 1 1 d . . .
O514 O -0.8788(12) -0.7791(6) 0.6648(5) 0.045(4) Uiso 1 1 d . . .
O515 O -0.6838(14) -0.7264(6) 0.5493(6) 0.056(5) Uiso 1 1 d . . .
O516 O -0.8600(13) -0.7034(6) 0.5600(6) 0.052(5) Uiso 1 1 d . . .
C541 C -0.809(2) -0.8136(9) 0.6652(8) 0.042(6) Uiso 1 1 d . B .
C542 C -0.8447(18) -0.8675(8) 0.6811(8) 0.037(6) Uiso 1 1 d . . .
C543 C -0.9566(18) -0.8773(8) 0.6919(7) 0.035(6) Uiso 1 1 d . B .
H54A H -1.0076 -0.8489 0.6849 0.042 Uiso 1 1 calc R . .
C544 C -0.9927(19) -0.9288(9) 0.7129(8) 0.042(6) Uiso 1 1 d . . .
H54B H -1.0679 -0.9346 0.7224 0.050 Uiso 1 1 calc R B .
C545 C -0.923(2) -0.9719(10) 0.7204(9) 0.058(8) Uiso 1 1 d . B .
C546 C -0.814(3) -0.9629(12) 0.7068(11) 0.092(10) Uiso 1 1 d . . .
H54C H -0.7642 -0.9912 0.7106 0.111 Uiso 1 1 calc R B .
C547 C -0.775(3) -0.9090(12) 0.6861(11) 0.097(11) Uiso 1 1 d . B .
H54D H -0.7002 -0.9030 0.6760 0.116 Uiso 1 1 calc R . .
C548 C -0.963(2) -1.0256(11) 0.7448(10) 0.068(8) Uiso 1 1 d . . .
C549 C -1.066(2) -1.0382(10) 0.7465(9) 0.056(7) Uiso 1 1 d . B .
H54E H -1.1150 -1.0105 0.7285 0.067 Uiso 1 1 calc R . .
C550 C -1.105(2) -1.0883(10) 0.7728(9) 0.064(8) Uiso 1 1 d . . .
H55C H -1.1786 -1.0941 0.7735 0.077 Uiso 1 1 calc R B .
C551 C -1.034(2) -1.1316(9) 0.7989(8) 0.046(7) Uiso 1 1 d . B .
C552 C -0.925(2) -1.1197(12) 0.7979(10) 0.085(9) Uiso 1 1 d . . .
H55D H -0.8750 -1.1475 0.8141 0.102 Uiso 1 1 calc R B .
C553 C -0.890(2) -1.0670(11) 0.7731(10) 0.072(9) Uiso 1 1 d . B .
H55E H -0.8198 -1.0594 0.7752 0.087 Uiso 1 1 calc R . .
C554 C -1.073(2) -1.1886(9) 0.8292(8) 0.047(7) Uiso 1 1 d . . .
C561 C -1.1344(19) -1.2857(8) 0.7897(8) 0.032(6) Uiso 1 1 d . . .
C562 C -1.145(2) -1.2798(10) 0.7374(10) 0.062(8) Uiso 1 1 d . . .
C563 C -1.245(3) -1.2764(12) 0.7226(13) 0.113(12) Uiso 1 1 d . . .
H56C H -1.3082 -1.2778 0.7446 0.136 Uiso 1 1 calc R . .
C564 C -1.255(3) -1.2710(13) 0.6753(14) 0.126(13) Uiso 1 1 d . . .
H56D H -1.3237 -1.2661 0.6638 0.152 Uiso 1 1 calc R . .
C565 C -1.154(2) -1.2730(9) 0.6441(9) 0.056(7) Uiso 1 1 d . . .
C566 C -1.061(2) -1.2770(9) 0.6601(9) 0.055(7) Uiso 1 1 d . . .
H56G H -0.9969 -1.2756 0.6388 0.066 Uiso 1 1 calc R . .
C567 C -1.053(2) -1.2835(8) 0.7082(8) 0.047(7) Uiso 1 1 d . . .
H56H H -0.9843 -1.2903 0.7203 0.056 Uiso 1 1 calc R . .
C581 C -0.780(2) -0.7172(8) 0.5377(8) 0.040(6) Uiso 1 1 d . B .
C582 C -0.800(2) -0.7202(9) 0.4914(9) 0.058(8) Uiso 1 1 d . . .
C583 C -0.711(3) -0.7314(10) 0.4659(11) 0.082(9) Uiso 1 1 d . B .
H58A H -0.6416 -0.7363 0.4765 0.098 Uiso 1 1 calc R . .
C584 C -0.726(3) -0.7356(11) 0.4238(11) 0.090(10) Uiso 1 1 d . . .
H58B H -0.6636 -0.7439 0.4066 0.108 Uiso 1 1 calc R B .
C585 C -0.824(3) -0.7284(11) 0.4044(11) 0.075(9) Uiso 1 1 d . . .
C586 C -0.911(3) -0.7185(11) 0.4338(12) 0.100(11) Uiso 1 1 d . . .
H58D H -0.9819 -0.7135 0.4244 0.120 Uiso 1 1 calc R B .
C587 C -0.895(3) -0.7158(12) 0.4769(12) 0.100(11) Uiso 1 1 d . B .
H58E H -0.9563 -0.7106 0.4965 0.120 Uiso 1 1 calc R . .
C5 C -1.1880(19) -1.3954(9) 0.9256(8) 0.039(7) Uiso 1 1 d . . .
H5A H -1.2089 -1.4309 0.9401 0.047 Uiso 1 1 calc R . .
C6 C -1.124(2) -1.2818(8) 0.9667(8) 0.041(7) Uiso 1 1 d . . .
H6A H -1.1193 -1.2764 0.9946 0.049 Uiso 1 1 calc R . .
C7 C -0.696(2) -0.6067(11) 0.5603(10) 0.063(8) Uiso 1 1 d . . .
H7A H -0.6795 -0.5715 0.5368 0.076 Uiso 1 1 calc R . .
C8 C -0.705(2) -0.7157(10) 0.7110(10) 0.065(8) Uiso 1 1 d . B .
H8A H -0.6923 -0.7187 0.7421 0.078 Uiso 1 1 calc R . .
C91 C -0.9981(19) -1.4233(9) 0.9171(8) 0.033(6) Uiso 1 1 d . . .
C92 C -0.905(3) -1.4108(14) 0.8959(12) 0.110(12) Uiso 1 1 d . . .
H92A H -0.8902 -1.3747 0.8753 0.132 Uiso 1 1 calc R . .
C93 C -0.817(4) -1.4498(16) 0.9018(14) 0.144(15) Uiso 1 1 d . . .
H93A H -0.7443 -1.4391 0.8914 0.172 Uiso 1 1 calc R . .
C94 C -0.839(2) -1.4996(10) 0.9214(9) 0.049(7) Uiso 1 1 d . . .
C95 C -0.930(3) -1.5139(13) 0.9417(12) 0.097(11) Uiso 1 1 d . . .
H95A H -0.9453 -1.5503 0.9596 0.116 Uiso 1 1 calc R . .
C96 C -1.014(3) -1.4761(15) 0.9382(13) 0.127(13) Uiso 1 1 d . . .
H96A H -1.0848 -1.4881 0.9514 0.153 Uiso 1 1 calc R . .
C97 C -0.766(2) -1.5900(11) 0.9440(10) 0.088(10) Uiso 1 1 d . . .
H97A H -0.6960 -1.6085 0.9435 0.132 Uiso 1 1 calc R . .
H97B H -0.8118 -1.5951 0.9235 0.132 Uiso 1 1 calc R . .
H97C H -0.8009 -1.6041 0.9783 0.132 Uiso 1 1 calc R . .
C101 C -1.3712(19) -1.3737(9) 0.9326(8) 0.037(6) Uiso 1 1 d . . .
C102 C -1.405(2) -1.4163(11) 0.9757(11) 0.083(9) Uiso 1 1 d . . .
H10A H -1.3541 -1.4370 0.9982 0.099 Uiso 1 1 calc R . .
C103 C -1.515(2) -1.4305(11) 0.9879(11) 0.077(9) Uiso 1 1 d . . .
H10B H -1.5380 -1.4602 1.0183 0.092 Uiso 1 1 calc R . .
C104 C -1.586(3) -1.4017(13) 0.9562(13) 0.094(10) Uiso 1 1 d . . .
C105 C -1.561(2) -1.3592(11) 0.9138(11) 0.081(9) Uiso 1 1 d . . .
H10C H -1.6133 -1.3391 0.8922 0.098 Uiso 1 1 calc R . .
C106 C -1.451(2) -1.3455(11) 0.9026(10) 0.074(9) Uiso 1 1 d . . .
H10D H -1.4308 -1.3150 0.8725 0.088 Uiso 1 1 calc R . .
C107 C -1.733(3) -1.4496(16) 1.0192(15) 0.170(17) Uiso 1 1 d . . .
H10E H -1.8110 -1.4557 1.0247 0.255 Uiso 1 1 calc R . .
H10F H -1.7164 -1.4350 1.0403 0.255 Uiso 1 1 calc R . .
H10G H -1.6929 -1.4830 1.0274 0.255 Uiso 1 1 calc R . .
C111 C -0.941(2) -1.3096(10) 0.9718(10) 0.059(8) Uiso 1 1 d . . .
C112 C -0.948(3) -1.3391(12) 1.0240(12) 0.093(10) Uiso 1 1 d . . .
H11A H -1.0159 -1.3530 1.0421 0.112 Uiso 1 1 calc R . .
C113 C -0.859(3) -1.3485(12) 1.0503(13) 0.100(11) Uiso 1 1 d . . .
H11B H -0.8663 -1.3663 1.0857 0.120 Uiso 1 1 calc R . .
C114 C -0.765(3) -1.3323(11) 1.0248(12) 0.079(9) Uiso 1 1 d . . .
C115 C -0.751(2) -1.3027(9) 0.9729(9) 0.060(8) Uiso 1 1 d . . .
H11C H -0.6826 -1.2897 0.9554 0.072 Uiso 1 1 calc R . .
C116 C -0.845(2) -1.2928(9) 0.9472(9) 0.051(7) Uiso 1 1 d . . .
H11D H -0.8372 -1.2739 0.9119 0.061 Uiso 1 1 calc R . .
C117 C -0.571(2) -1.3279(12) 1.0289(11) 0.105(11) Uiso 1 1 d . . .
H11E H -0.5203 -1.3396 1.0537 0.157 Uiso 1 1 calc R . .
H11F H -0.5724 -1.2895 1.0101 0.157 Uiso 1 1 calc R . .
H11G H -0.5491 -1.3430 1.0061 0.157 Uiso 1 1 calc R . .
C121 C -1.3086(18) -1.2476(8) 0.9649(8) 0.034(6) Uiso 1 1 d . . .
C122 C -1.3781(19) -1.2122(9) 0.9347(9) 0.049(7) Uiso 1 1 d . . .
H12B H -1.3655 -1.2022 0.9002 0.059 Uiso 1 1 calc R . .
C123 C -1.4645(18) -1.1905(8) 0.9513(8) 0.038(6) Uiso 1 1 d . . .
H12C H -1.5113 -1.1665 0.9283 0.046 Uiso 1 1 calc R . .
C124 C -1.486(2) -1.2026(10) 1.0012(10) 0.058(8) Uiso 1 1 d . . .
C125 C -1.419(2) -1.2374(10) 1.0326(10) 0.068(8) Uiso 1 1 d . . .
H12D H -1.4328 -1.2464 1.0670 0.081 Uiso 1 1 calc R . .
C126 C -1.328(2) -1.2609(10) 1.0168(10) 0.067(8) Uiso 1 1 d . . .
H12E H -1.2818 -1.2850 1.0398 0.080 Uiso 1 1 calc R . .
C127 C -1.600(3) -1.1878(13) 1.0660(12) 0.123(13) Uiso 1 1 d . . .
H12F H -1.6663 -1.1685 1.0704 0.185 Uiso 1 1 calc R . .
H12G H -1.5394 -1.1764 1.0749 0.185 Uiso 1 1 calc R . .
H12H H -1.6097 -1.2255 1.0876 0.185 Uiso 1 1 calc R . .
C131 C -0.516(2) -0.6299(11) 0.5419(11) 0.068(8) Uiso 1 1 d . . .
C132 C -0.427(2) -0.6601(10) 0.5580(10) 0.068(8) Uiso 1 1 d . . .
H13B H -0.4376 -0.6885 0.5907 0.082 Uiso 1 1 calc R . .
C133 C -0.317(3) -0.6557(13) 0.5322(13) 0.104(11) Uiso 1 1 d . . .
H13C H -0.2582 -0.6795 0.5455 0.125 Uiso 1 1 calc R . .
C134 C -0.311(3) -0.6127(15) 0.4868(14) 0.103(12) Uiso 1 1 d . . .
C135 C -0.389(3) -0.5823(15) 0.4648(15) 0.126(14) Uiso 1 1 d . . .
H13D H -0.3762 -0.5552 0.4315 0.151 Uiso 1 1 calc R . .
C136 C -0.499(3) -0.5897(15) 0.4919(15) 0.135(14) Uiso 1 1 d . . .
H13E H -0.5581 -0.5680 0.4760 0.162 Uiso 1 1 calc R . .
C137 C -0.138(3) -0.6383(13) 0.4659(12) 0.106(12) Uiso 1 1 d . . .
H13G H -0.0738 -0.6268 0.4416 0.159 Uiso 1 1 calc R . .
H13H H -0.1670 -0.6689 0.4664 0.159 Uiso 1 1 calc R . .
H13I H -0.1194 -0.6476 0.4991 0.159 Uiso 1 1 calc R . .
C141 C -0.883(3) -0.5791(13) 0.5721(11) 0.088(10) Uiso 1 1 d . . .
C142 C -0.985(4) -0.5921(17) 0.5706(15) 0.155(16) Uiso 1 1 d . . .
H14A H -0.9950 -0.6257 0.5738 0.186 Uiso 1 1 calc R . .
C143 C -1.075(4) -0.5559(19) 0.5643(16) 0.170(18) Uiso 1 1 d . . .
H14B H -1.1455 -0.5638 0.5619 0.204 Uiso 1 1 calc R . .
C144 C -1.052(5) -0.507(2) 0.5619(17) 0.160(17) Uiso 1 1 d . . .
C145 C -0.961(4) -0.4981(16) 0.5665(13) 0.128(14) Uiso 1 1 d . . .
H14D H -0.9536 -0.4660 0.5671 0.154 Uiso 1 1 calc R . .
C146 C -0.870(3) -0.5297(14) 0.5709(12) 0.111(12) Uiso 1 1 d . . .
H14C H -0.8020 -0.5195 0.5730 0.133 Uiso 1 1 calc R . .
O14 O -1.158(3) -0.4802(14) 0.5609(11) 0.187(12) Uiso 1 1 d . . .
C147 C -1.150(3) -0.4270(16) 0.5541(15) 0.171(17) Uiso 1 1 d . . .
H14G H -1.2221 -0.4104 0.5532 0.256 Uiso 1 1 calc R . .
H14H H -1.1050 -0.4063 0.5227 0.256 Uiso 1 1 calc R . .
H14I H -1.1168 -0.4286 0.5819 0.256 Uiso 1 1 calc R . .
C151 C -0.514(2) -0.7409(9) 0.6967(8) 0.038(6) Uiso 1 1 d . . .
C152 C -0.458(2) -0.7803(10) 0.6919(9) 0.059(8) Uiso 1 1 d . . .
H15B H -0.4936 -0.8028 0.6844 0.071 Uiso 1 1 calc R . .
C153 C -0.346(2) -0.7898(11) 0.6977(9) 0.072(9) Uiso 1 1 d . . .
H15C H -0.3072 -0.8176 0.6934 0.086 Uiso 1 1 calc R . .
C154 C -0.292(3) -0.7574(13) 0.7100(12) 0.093(10) Uiso 1 1 d . . .
C155 C -0.354(3) -0.7193(13) 0.7148(12) 0.106(11) Uiso 1 1 d . . .
H15D H -0.3197 -0.6974 0.7237 0.127 Uiso 1 1 calc R . .
C156 C -0.466(2) -0.7081(10) 0.7080(9) 0.066(8) Uiso 1 1 d . . .
H15E H -0.5051 -0.6797 0.7113 0.079 Uiso 1 1 calc R . .
C157 C -0.123(4) -0.7401(18) 0.7238(17) 0.20(2) Uiso 1 1 d . . .
H15G H -0.0479 -0.7537 0.7269 0.299 Uiso 1 1 calc R . .
H15H H -0.1541 -0.7391 0.7546 0.299 Uiso 1 1 calc R . .
H15I H -0.1238 -0.7045 0.6958 0.299 Uiso 1 1 calc R . .
C161 C -0.880(3) -0.6973(15) 0.7334(13) 0.050(10) Uiso 0.726(18) 1 d PD B 1
C162 C -0.895(3) -0.7371(17) 0.7843(14) 0.072(12) Uiso 0.726(18) 1 d PD B 1
H16B H -0.8452 -0.7660 0.7937 0.086 Uiso 0.726(18) 1 calc PR B 1
C163 C -0.978(3) -0.7382(17) 0.8226(15) 0.085(13) Uiso 0.726(18) 1 d PD B 1
H16C H -0.9891 -0.7671 0.8549 0.102 Uiso 0.726(18) 1 calc PR B 1
C164 C -1.033(4) -0.6951(18) 0.8074(16) 0.076(13) Uiso 0.726(18) 1 d PD B 1
C165 C -1.029(5) -0.655(3) 0.764(2) 0.114(18) Uiso 0.726(18) 1 d PD B 1
H16D H -1.0737 -0.6240 0.7584 0.137 Uiso 0.726(18) 1 calc PR B 1
C166 C -0.949(3) -0.6587(19) 0.7243(17) 0.089(13) Uiso 0.726(18) 1 d PD B 1
H16E H -0.9500 -0.6318 0.6909 0.107 Uiso 0.726(18) 1 calc PR B 1
O16 O -1.118(3) -0.6882(14) 0.8399(13) 0.132(12) Uiso 0.726(18) 1 d PD B 1
C167 C -1.130(5) -0.734(3) 0.889(2) 0.21(3) Uiso 0.726(18) 1 d PD B 1
H16F H -1.1896 -0.7279 0.9104 0.311 Uiso 0.726(18) 1 calc PR B 1
H16G H -1.0629 -0.7412 0.9044 0.311 Uiso 0.726(18) 1 calc PR B 1
H16H H -1.1452 -0.7651 0.8856 0.311 Uiso 0.726(18) 1 calc PR B 1
C171 C -0.883(6) -0.672(4) 0.714(3) 0.050(10) Uiso 0.274(18) 1 d PD B 2
C172 C -0.896(6) -0.697(4) 0.767(3) 0.072(12) Uiso 0.274(18) 1 d PD B 2
H17D H -0.8553 -0.7292 0.7836 0.086 Uiso 0.274(18) 1 calc PR B 2
C173 C -0.964(7) -0.679(4) 0.798(3) 0.085(13) Uiso 0.274(18) 1 d PD B 2
H17E H -0.9542 -0.6873 0.8310 0.102 Uiso 0.274(18) 1 calc PR B 2
C174 C -1.041(7) -0.650(4) 0.775(3) 0.076(13) Uiso 0.274(18) 1 d PD B 2
C175 C -1.047(8) -0.624(4) 0.727(3) 0.114(18) Uiso 0.274(18) 1 d PD B 2
H17F H -1.1013 -0.5981 0.7136 0.137 Uiso 0.274(18) 1 calc PR B 2
C176 C -0.961(8) -0.639(4) 0.696(2) 0.089(13) Uiso 0.274(18) 1 d PD B 2
H17G H -0.9656 -0.6237 0.6608 0.107 Uiso 0.274(18) 1 calc PR B 2
O17 O -1.117(6) -0.627(3) 0.799(3) 0.132(12) Uiso 0.274(18) 1 d PD B 2
C177 C -1.139(13) -0.664(6) 0.852(4) 0.21(3) Uiso 0.274(18) 1 d PD B 2
H17H H -1.1929 -0.6473 0.8682 0.311 Uiso 0.274(18) 1 calc PR B 2
H17I H -1.0724 -0.6715 0.8679 0.311 Uiso 0.274(18) 1 calc PR B 2
H17J H -1.1675 -0.6962 0.8568 0.311 Uiso 0.274(18) 1 calc PR B 2
C1S C -1.042(7) -1.116(4) 0.655(4) 0.01(5) Uiso 0.10 1 d PG . .
Cl1 Cl -0.952(6) -1.158(3) 0.693(3) 0.11(3) Uiso 0.10 1 d PG . .
Cl2 Cl -1.197(6) -1.133(5) 0.679(4) 0.17(5) Uiso 0.10 1 d PG . .
N1S N -0.532(6) -0.010(3) 0.682(3) 0.10(3) Uiso 0.30 1 d PG . .
C2S C -0.452(7) -0.028(5) 0.661(4) 0.17(6) Uiso 0.30 1 d PG . .
C3S C -0.306(6) -0.038(4) 0.676(4) 0.10(4) Uiso 0.30 1 d PG . .
N2S N -0.421(6) 0.237(3) 0.356(3) 0.03(2) Uiso 0.20 1 d PG . .
C4S C -0.357(9) 0.202(4) 0.357(8) 0.15(8) Uiso 0.20 1 d PG . .
C5S C -0.251(10) 0.192(7) 0.353(9) 0.19(10) Uiso 0.20 1 d PG . .

loop_
_atom_site_aniso_label
_atom_site_aniso_U_11
_atom_site_aniso_U_22
_atom_site_aniso_U_33
_atom_site_aniso_U_23
_atom_site_aniso_U_13
_atom_site_aniso_U_12
Mo1 0.0652(19) 0.0385(14) 0.0293(13) -0.0161(11) -0.0029(12) -0.0145(13)
Mo2 0.0640(19) 0.0382(14) 0.0297(13) -0.0101(11) -0.0116(12) -0.0136(13)
Mo3 0.0642(19) 0.0274(13) 0.0325(14) -0.0085(11) -0.0027(12) -0.0114(12)
Mo4 0.078(2) 0.0267(13) 0.0329(14) -0.0122(11) -0.0080(12) -0.0084(13)
Mo5 0.0480(18) 0.0225(13) 0.0538(15) -0.0138(11) -0.0046(12) -0.0013(12)
Mo6 0.0428(17) 0.0261(13) 0.0453(14) -0.0138(11) -0.0020(12) -0.0026(11)
Mo7 0.0519(19) 0.0440(15) 0.0434(15) -0.0164(12) 0.0035(12) -0.0169(13)
Mo8 0.060(2) 0.0396(15) 0.0649(17) -0.0272(13) 0.0030(14) -0.0140(13)

loop_
_atom_type_symbol
_atom_type_description
_atom_type_scat_dispersion_real
_atom_type_scat_dispersion_imag
_atom_type_scat_source
C C 0.0033 0.0016 'International Tables Vol C Tables 4.2.6.8 and 6.1.1.4'
H H 0.0000 0.0000 'International Tables Vol C Tables 4.2.6.8 and 6.1.1.4'
N N 0.0061 0.0033 'International Tables Vol C Tables 4.2.6.8 and 6.1.1.4'
O O 0.0106 0.0060 'International Tables Vol C Tables 4.2.6.8 and 6.1.1.4'
Mo Mo -1.6832 0.6857 'International Tables Vol C Tables 4.2.6.8 and 6.1.1.4'
Cl Cl 0.1484 0.1585 'International Tables Vol C Tables 4.2.6.8 and 6.1.1.4'

loop_
_geom_angle_atom_site_label_1
_geom_angle_atom_site_label_2
_geom_angle_atom_site_label_3
_geom_angle
_geom_angle_site_symmetry_1
_geom_angle_site_symmetry_3
_geom_angle_publ_flag
Mo2 Mo1 O503 93.0(4) . . y
Mo2 Mo1 N1 93.9(5) . . y
O503 Mo1 N1 87.8(6) . . y
Mo2 Mo1 N3 92.5(5) . . y
O503 Mo1 N3 174.5(7) . . y
N1 Mo1 N3 92.6(6) . . y
Mo2 Mo1 O501 91.6(4) . . y
O503 Mo1 O501 88.2(5) . . y
N1 Mo1 O501 173.3(6) . . y
N3 Mo1 O501 90.9(6) . . y
Mo1 Mo2 N4 93.3(5) . . y
Mo1 Mo2 O504 91.6(4) . . y
N4 Mo2 O504 174.3(6) . . y
Mo1 Mo2 O502 91.7(4) . . y
N4 Mo2 O502 88.9(6) . . y
O504 Mo2 O502 87.9(5) . . y
Mo1 Mo2 N2 91.4(5) . . y
N4 Mo2 N2 91.9(6) . . y
O504 Mo2 N2 91.0(6) . . y
O502 Mo2 N2 176.8(6) . . y
Mo4 Mo3 O505 92.1(5) . . y
Mo4 Mo3 N5 92.1(6) . . y
O505 Mo3 N5 174.1(7) . . y
Mo4 Mo3 N7 93.6(5) . . y
O505 Mo3 N7 95.2(6) . . y
N5 Mo3 N7 88.7(6) . . y
Mo4 Mo3 O507 92.2(4) . . y
O505 Mo3 O507 85.5(5) . . y
N5 Mo3 O507 90.2(6) . . y
N7 Mo3 O507 174.1(6) . . y
Mo3 Mo4 N6 94.0(6) . . y
Mo3 Mo4 O506 92.9(4) . . y
N6 Mo4 O506 171.3(7) . . y
Mo3 Mo4 N8 92.5(5) . . y
N6 Mo4 N8 89.6(7) . . y
O506 Mo4 N8 95.2(6) . . y
Mo3 Mo4 O508 91.9(4) . . y
N6 Mo4 O508 88.3(6) . . y
O506 Mo4 O508 86.3(5) . . y
N8 Mo4 O508 175.2(6) . . y
C1 N1 C11 118(2) . . ?
C1 N1 Mo1 115.3(15) . . ?
C11 N1 Mo1 126.4(17) . . ?
C1 N2 C21 125.2(19) . . ?
C1 N2 Mo2 116.5(16) . . ?
C21 N2 Mo2 118.2(14) . . ?
C2 N3 C31 124(2) . . ?
C2 N3 Mo1 112.7(15) . . ?
C31 N3 Mo1 123.5(16) . . ?
C2 N4 C41 121.1(19) . . ?
C2 N4 Mo2 115.9(17) . . ?
C41 N4 Mo2 122.7(14) . . ?
C3 N5 C51 122(2) . . ?
C3 N5 C51' 126(3) . . ?
C51 N5 C51' 19(3) . . ?
C3 N5 Mo3 116.9(18) . . ?
C51 N5 Mo3 118.8(19) . . ?
C51' N5 Mo3 117(2) . . ?
C3 N6 C61 121(2) . . ?
C3 N6 Mo4 116.3(16) . . ?
C61 N6 Mo4 122.5(18) . . ?
C4 N7 C71 127(2) . . ?
C4 N7 Mo3 111.1(17) . . ?
C71 N7 Mo3 120.7(14) . . ?
C4 N8 C81 122(2) . . ?
C4 N8 Mo4 111.3(17) . . ?
C81 N8 Mo4 121.5(15) . . ?
C17 O1 C14 104(3) . . ?
C24 O2 C27 117(3) . . ?
C34 O3 C37 116(2) . . ?
C77 O7 C74 113(3) . . ?
C87 O8 C84 125(3) . . ?
C521 O501 Mo1 116.2(15) . . ?
C521 O502 Mo2 115.8(13) . . ?
C501 O503 Mo1 114.6(14) . . ?
C501 O504 Mo2 115.1(13) . . ?
C514 O505 Mo3 115.8(14) . . ?
C514 O506 Mo4 115.1(16) . . ?
C534 O507 Mo3 114.5(13) . . ?
C534 O508 Mo4 114.8(13) . . ?
O503 C501 O504 126(2) . . ?
O503 C501 C502 117(2) . . ?
O504 C501 C502 118(2) . . ?
C503 C502 C507 120(2) . . ?
C503 C502 C501 119(2) . . ?
C507 C502 C501 121(2) . . ?
C502 C503 C504 120(3) . . ?
C503 C504 C505 120(3) . . ?
C506 C505 C504 116(3) . . ?
C506 C505 C508 125(2) . . ?
C504 C505 C508 118(3) . . ?
C505 C506 C507 123(2) . . ?
C502 C507 C506 119(2) . . ?
C509 C508 C513 115(3) . . ?
C509 C508 C505 126(2) . . ?
C513 C508 C505 119(3) . . ?
C510 C509 C508 123(2) . . ?
C509 C510 C511 121(2) . . ?
C512 C511 C510 119(2) . . ?
C512 C511 C514 120(2) . . ?
C510 C511 C514 121(2) . . ?
C511 C512 C513 119(3) . . ?
C508 C513 C512 122(3) . . ?
O505 C514 O506 124(2) . . ?
O505 C514 C511 118(2) . . ?
O506 C514 C511 116(2) . . ?
O501 C521 O502 125(2) . . ?
O501 C521 C522 119(2) . . ?
O502 C521 C522 116(2) . . ?
C527 C522 C523 119(2) . . ?
C527 C522 C521 122(2) . . ?
C523 C522 C521 119(2) . . ?
C524 C523 C522 120(3) . . ?
C523 C524 C525 119(2) . . ?
C526 C525 C524 121(2) . . ?
C526 C525 C528 120(2) . . ?
C524 C525 C528 119(2) . . ?
C525 C526 C527 118(2) . . ?
C522 C527 C526 122(2) . . ?
C533 C528 C529 119(2) . . ?
C533 C528 C525 122(2) . . ?
C529 C528 C525 119(2) . . ?
C528 C529 C530 118(2) . . ?
C531 C530 C529 125(2) . . ?
C530 C531 C532 114(2) . . ?
C530 C531 C534 120(2) . 2_456 ?
C532 C531 C534 126(2) . 2_456 ?
C531 C532 C533 122(3) . . ?
C528 C533 C532 122(2) . . ?
O507 C534 O508 126.3(19) . . ?
O507 C534 C531 117(2) . 2_456 ?
O508 C534 C531 116(2) . 2_456 ?
N1 C1 N2 123(2) . . ?
N4 C2 N3 126(2) . . ?
N5 C3 N6 121(2) . . ?
N7 C4 N8 130(3) . . ?
C12 C11 C16 116(3) . . ?
C12 C11 N1 117(3) . . ?
C16 C11 N1 125(3) . . ?
C11 C12 C13 130(3) . . ?
C14 C13 C12 104(3) . . ?
C15 C14 C13 135(4) . . ?
C15 C14 O1 125(3) . . ?
C13 C14 O1 100(3) . . ?
C14 C15 C16 115(3) . . ?
C11 C16 C15 118(3) . . ?
C26 C21 N2 128(3) . . ?
C26 C21 C22 117(3) . . ?
N2 C21 C22 115(2) . . ?
C23 C22 C21 119(3) . . ?
C24 C23 C22 125(4) . . ?
C23 C24 O2 120(3) . . ?
C23 C24 C25 119(3) . . ?
O2 C24 C25 121(3) . . ?
C24 C25 C26 117(3) . . ?
C21 C26 C25 123(3) . . ?
C32 C31 N3 123(2) . . ?
C32 C31 C36 115(2) . . ?
N3 C31 C36 122(2) . . ?
C31 C32 C33 125(3) . . ?
C34 C33 C32 118(3) . . ?
C35 C34 O3 116(2) . . ?
C35 C34 C33 118(3) . . ?
O3 C34 C33 126(3) . . ?
C34 C35 C36 123(3) . . ?
C35 C36 C31 121(2) . . ?
C46 C41 C42 120(3) . . ?
C46 C41 N4 123(2) . . ?
C42 C41 N4 116(2) . . ?
C41 C42 C43 113(2) . . ?
C44 C43 C42 124(3) . . ?
C43 C44 O4 133(3) . . ?
C43 C44 C45 121(3) . . ?
O4 C44 C45 106(3) . . ?
C46 C45 C44 113(3) . . ?
C41 C46 C45 129(3) . . ?
C47 O4 C44 101(3) . . ?
C52 C51 N5 125(3) . . ?
C52 C51 C56 109(3) . . ?
N5 C51 C56 126(3) . . ?
C51 C52 C53 131(3) . . ?
C54 C53 C52 116(4) . . ?
C53 C54 C55 128(6) . . ?
C53 C54 O5 124(5) . . ?
C55 C54 O5 107(5) . . ?
C54 C55 C56 107(5) . . ?
C55 C56 C51 128(4) . . ?
C54 O5 C57 120(5) . . ?
C52' C51' C56' 106(4) . . ?
C52' C51' N5 132(4) . . ?
C56' C51' N5 118(4) . . ?
C51' C52' C53' 125(4) . . ?
C54' C53' C52' 115(4) . . ?
C53' C54' C55' 129(6) . . ?
C53' C54' O5' 124(5) . . ?
C55' C54' O5' 107(5) . . ?
C54' C55' C56' 106(5) . . ?
C55' C56' C51' 125(4) . . ?
C54' O5' C57' 120(6) . . ?
C62 C61 N6 120(3) . . ?
C62 C61 C66 116(3) . . ?
N6 C61 C66 123(3) . . ?
C61 C62 C63 127(4) . . ?
C64 C63 C62 111(4) . . ?
C65 C64 C63 125(4) . . ?
C65 C64 O6 116(4) . . ?
C63 C64 O6 117(4) . . ?
C64 C65 C66 118(4) . . ?
C65 C66 C61 120(3) . . ?
C67 O6 C64 120(4) . . ?
C72 C71 C76 118(3) . . ?
C72 C71 N7 121(2) . . ?
C76 C71 N7 121(2) . . ?
C73 C72 C71 119(3) . . ?
C72 C73 C74 124(4) . . ?
C75 C74 O7 132(4) . . ?
C75 C74 C73 113(4) . . ?
O7 C74 C73 115(4) . . ?
C76 C75 C74 122(3) . . ?
C75 C76 C71 123(3) . . ?
C86 C81 N8 117(2) . . ?
C86 C81 C82 117(3) . . ?
N8 C81 C82 126(3) . . ?
C81 C82 C83 122(3) . . ?
C84 C83 C82 120(3) . . ?
C83 C84 C85 123(3) . . ?
C83 C84 O8 122(3) . . ?
C85 C84 O8 115(3) . . ?
C84 C85 C86 113(3) . . ?
C81 C86 C85 125(3) . . ?
Mo6 Mo5 N9 95.0(5) . . y
Mo6 Mo5 O509 92.5(4) . . y
N9 Mo5 O509 171.6(6) . . y
Mo6 Mo5 O511 91.2(4) . . y
N9 Mo5 O511 88.5(5) . . y
O509 Mo5 O511 87.5(5) . . y
Mo6 Mo5 N11 90.6(5) . . y
N9 Mo5 N11 95.4(6) . . y
O509 Mo5 N11 88.4(6) . . y
O511 Mo5 N11 175.5(6) . . y
Mo5 Mo6 N10 92.1(5) . . y
Mo5 Mo6 O512 92.9(4) . . y
N10 Mo6 O512 88.2(6) . . y
Mo5 Mo6 N12 94.8(5) . . y
N10 Mo6 N12 96.5(6) . . y
O512 Mo6 N12 170.8(7) . . y
Mo5 Mo6 O510 92.1(4) . . y
N10 Mo6 O510 172.4(6) . . y
O512 Mo6 O510 85.3(5) . . y
N12 Mo6 O510 89.4(6) . . y
Mo8 Mo7 O515 93.7(5) . . y
Mo8 Mo7 N15 93.8(6) . . y
O515 Mo7 N15 172.1(7) . . y
Mo8 Mo7 O513 91.5(4) . . y
O515 Mo7 O513 84.1(6) . . y
N15 Mo7 O513 93.0(6) . . y
Mo8 Mo7 N13 92.1(6) . . y
O515 Mo7 N13 87.5(7) . . y
N15 Mo7 N13 94.9(7) . . y
O513 Mo7 N13 171.1(7) . . y
Mo7 Mo8 O514 93.2(4) . . y
Mo7 Mo8 N14 94.2(6) . . y
O514 Mo8 N14 169.7(8) . . y
Mo7 Mo8 N16 92.3(6) . . y
O514 Mo8 N16 93.5(6) . . y
N14 Mo8 N16 93.4(7) . . y
Mo7 Mo8 O516 90.5(4) . . y
O514 Mo8 O516 84.0(5) . . y
N14 Mo8 O516 88.7(7) . . y
N16 Mo8 O516 176.3(7) . . y
C5 N9 C91 121.9(17) . . ?
C5 N9 Mo5 113.5(14) . . ?
C91 N9 Mo5 123.7(14) . . ?
C5 N10 C101 117.0(18) . . ?
C5 N10 Mo6 117.8(15) . . ?
C101 N10 Mo6 125.3(15) . . ?
C6 N11 C111 120(2) . . ?
C6 N11 Mo5 116.4(17) . . ?
C111 N11 Mo5 123.0(15) . . ?
C6 N12 C121 123(2) . . ?
C6 N12 Mo6 113.9(16) . . ?
C121 N12 Mo6 122.2(15) . . ?
C7 N13 C131 121(2) . . ?
C7 N13 Mo7 115.6(19) . . ?
C131 N13 Mo7 121.9(19) . . ?
C7 N14 C141 125(2) . . ?
C7 N14 Mo8 114(2) . . ?
C141 N14 Mo8 121.1(19) . . ?
C8 N15 C151 124(2) . . ?
C8 N15 Mo7 116(2) . . ?
C151 N15 Mo7 120.3(14) . . ?
C8 N16 C161 113(3) . . ?
C8 N16 C171 126(4) . . ?
C161 N16 C171 28(4) . . ?
C8 N16 Mo8 116.1(18) . . ?
C161 N16 Mo8 129(2) . . ?
C171 N16 Mo8 116(4) . . ?
C94 O9 C97 119(2) . . ?
C104 O10 C107 109(3) . . ?
C117 O11 C114 120(2) . . ?
C124 O12 C127 116(2) . . ?
C137 O13 C134 115(3) . . ?
C154 O15 C157 114(3) . . ?
C554 O509 Mo5 113.3(15) . . ?
C554 O510 Mo6 112.1(15) . . ?
C561 O511 Mo5 115.1(14) . . ?
C561 O512 Mo6 113.5(15) . . ?
C541 O513 Mo7 113.9(14) . . ?
C541 O514 Mo8 115.7(14) . . ?
C581 O515 Mo7 115.0(15) . . ?
C581 O516 Mo8 114.5(16) . . ?
O514 C541 O513 125(2) . . ?
O514 C541 C542 119(2) . . ?
O513 C541 C542 117(2) . . ?
C547 C542 C543 117(2) . . ?
C547 C542 C541 124(2) . . ?
C543 C542 C541 119(2) . . ?
C544 C543 C542 121(2) . . ?
C545 C544 C543 123(2) . . ?
C546 C545 C544 118(3) . . ?
C546 C545 C548 121(3) . . ?
C544 C545 C548 121(2) . . ?
C545 C546 C547 120(3) . . ?
C542 C547 C546 122(3) . . ?
C549 C548 C553 118(3) . . ?
C549 C548 C545 125(3) . . ?
C553 C548 C545 117(3) . . ?
C548 C549 C550 124(3) . . ?
C549 C550 C551 120(3) . . ?
C550 C551 C552 117(2) . . ?
C550 C551 C554 122(2) . . ?
C552 C551 C554 121(2) . . ?
C553 C552 C551 121(3) . . ?
C552 C553 C548 119(3) . . ?
O509 C554 O510 130(2) . . ?
O509 C554 C551 112(2) . . ?
O510 C554 C551 118(2) . . ?
O511 C561 O512 127(2) . . ?
O511 C561 C562 121(2) . . ?
O512 C561 C562 112(2) . . ?
C563 C562 C567 120(3) . . ?
C563 C562 C561 120(3) . . ?
C567 C562 C561 119(3) . . ?
C562 C563 C564 121(3) . . ?
C563 C564 C565 117(4) . . ?
C566 C565 C564 120(3) . . ?
C566 C565 C585 128(3) . 2_336 ?
C564 C565 C585 112(3) . 2_336 ?
C565 C566 C567 122(3) . . ?
C562 C567 C566 119(3) . . ?
O515 C581 O516 126(2) . . ?
O515 C581 C582 117(2) . . ?
O516 C581 C582 116(2) . . ?
C587 C582 C583 119(3) . . ?
C587 C582 C581 125(3) . . ?
C583 C582 C581 116(3) . . ?
C582 C583 C584 118(3) . . ?
C583 C584 C585 126(3) . . ?
C586 C585 C584 112(3) . . ?
C586 C585 C565 118(3) . 2_336 ?
C584 C585 C565 129(3) . 2_336 ?
C587 C586 C585 121(4) . . ?
C582 C587 C586 123(3) . . ?
N10 C5 N9 122(2) . . ?
N11 C6 N12 124(2) . . ?
N13 C7 N14 124(3) . . ?
N16 C8 N15 122(3) . . ?
C92 C91 C96 113(3) . . ?
C92 C91 N9 121(3) . . ?
C96 C91 N9 126(3) . . ?
C91 C92 C93 122(4) . . ?
C94 C93 C92 120(4) . . ?
C95 C94 C93 119(4) . . ?
C95 C94 O9 124(3) . . ?
C93 C94 O9 116(3) . . ?
C94 C95 C96 120(4) . . ?
C91 C96 C95 124(4) . . ?
C102 C101 C106 116(3) . . ?
C102 C101 N10 125(2) . . ?
C106 C101 N10 120(2) . . ?
C101 C102 C103 121(3) . . ?
C104 C103 C102 119(3) . . ?
C105 C104 C103 124(4) . . ?
C105 C104 O10 110(3) . . ?
C103 C104 O10 126(3) . . ?
C104 C105 C106 116(3) . . ?
C101 C106 C105 124(3) . . ?
C116 C111 C112 118(3) . . ?
C116 C111 N11 125(2) . . ?
C112 C111 N11 117(2) . . ?
C111 C112 C113 122(3) . . ?
C114 C113 C112 118(3) . . ?
C113 C114 C115 123(3) . . ?
C113 C114 O11 116(3) . . ?
C115 C114 O11 121(3) . . ?
C114 C115 C116 117(3) . . ?
C111 C116 C115 121(3) . . ?
C122 C121 N12 123(2) . . ?
C122 C121 C126 117(2) . . ?
N12 C121 C126 120(2) . . ?
C123 C122 C121 123(2) . . ?
C122 C123 C124 121(2) . . ?
C125 C124 C123 118(3) . . ?
C125 C124 O12 127(3) . . ?
C123 C124 O12 115(2) . . ?
C124 C125 C126 123(3) . . ?
C125 C126 C121 118(3) . . ?
C132 C131 N13 122(3) . . ?
C132 C131 C136 114(3) . . ?
N13 C131 C136 124(3) . . ?
C131 C132 C133 129(3) . . ?
C134 C133 C132 110(3) . . ?
C135 C134 C133 128(4) . . ?
C135 C134 O13 111(4) . . ?
C133 C134 O13 121(4) . . ?
C134 C135 C136 119(4) . . ?
C131 C136 C135 119(4) . . ?
C142 C141 N14 120(4) . . ?
C142 C141 C146 119(4) . . ?
N14 C141 C146 121(3) . . ?
C141 C142 C143 122(5) . . ?
C144 C143 C142 115(5) . . ?
C145 C144 C143 122(6) . . ?
C145 C144 O14 134(6) . . ?
C143 C144 O14 104(5) . . ?
C144 C145 C146 127(5) . . ?
C145 C146 C141 116(4) . . ?
C147 O14 C144 112(4) . . ?
C152 C151 C156 121(3) . . ?
C152 C151 N15 121(2) . . ?
C156 C151 N15 118(2) . . ?
C151 C152 C153 122(3) . . ?
C154 C153 C152 119(3) . . ?
C155 C154 O15 134(4) . . ?
C155 C154 C153 115(4) . . ?
O15 C154 C153 111(3) . . ?
C154 C155 C156 127(4) . . ?
C151 C156 C155 116(3) . . ?
C166 C161 N16 122(4) . . ?
C166 C161 C162 112(3) . . ?
N16 C161 C162 125(3) . . ?
C163 C162 C161 127(4) . . ?
C164 C163 C162 111(4) . . ?
C163 C164 C165 130(5) . . ?
C163 C164 O16 120(4) . . ?
C165 C164 O16 110(5) . . ?
C164 C165 C166 116(5) . . ?
C161 C166 C165 123(4) . . ?
C164 O16 C167 112(4) . . ?
C176 C171 N16 136(6) . . ?
C176 C171 C172 112(4) . . ?
N16 C171 C172 110(6) . . ?
C173 C172 C171 126(5) . . ?
C174 C173 C172 110(5) . . ?
C173 C174 C175 129(6) . . ?
C173 C174 O17 119(5) . . ?
C175 C174 O17 109(6) . . ?
C174 C175 C176 116(6) . . ?
C171 C176 C175 123(5) . . ?
C174 O17 C177 111(5) . . ?
Cl1 C1S Cl2 115.3 . . ?
N1S C2S C3S 124.2 . . ?
N2S C4S C5S 139.56(16) . . ?

loop_
_geom_bond_atom_site_label_1
_geom_bond_atom_site_label_2
_geom_bond_distance
_geom_bond_site_symmetry_2
_geom_bond_publ_flag
Mo1 Mo2 2.089(4) . y
Mo1 O503 2.121(14) . y
Mo1 N1 2.149(17) . y
Mo1 N3 2.152(18) . y
Mo1 O501 2.159(13) . y
Mo2 N4 2.106(17) . y
Mo2 O504 2.136(14) . y
Mo2 O502 2.139(13) . y
Mo2 N2 2.167(17) . y
Mo3 Mo4 2.075(4) . y
Mo3 O505 2.123(15) . y
Mo3 N5 2.131(19) . y
Mo3 N7 2.138(16) . y
Mo3 O507 2.157(13) . y
Mo4 N6 2.086(18) . y
Mo4 O506 2.121(15) . y
Mo4 N8 2.138(17) . y
Mo4 O508 2.154(13) . y
N1 C1 1.30(2) . ?
N1 C11 1.41(3) . ?
N2 C1 1.31(2) . ?
N2 C21 1.42(3) . ?
N3 C2 1.33(2) . ?
N3 C31 1.39(3) . ?
N4 C2 1.26(2) . ?
N4 C41 1.50(3) . ?
N5 C3 1.30(2) . ?
N5 C51 1.32(3) . ?
N5 C51' 1.57(5) . ?
N6 C3 1.35(3) . ?
N6 C61 1.42(3) . ?
N7 C4 1.25(3) . ?
N7 C71 1.41(2) . ?
N8 C4 1.29(3) . ?
N8 C81 1.36(3) . ?
O1 C17 1.18(4) . ?
O1 C14 1.62(4) . ?
O2 C24 1.35(3) . ?
O2 C27 1.36(3) . ?
O3 C34 1.35(3) . ?
O3 C37 1.44(3) . ?
O7 C77 1.27(4) . ?
O7 C74 1.41(4) . ?
O8 C87 1.35(4) . ?
O8 C84 1.44(3) . ?
O501 C521 1.22(2) . ?
O502 C521 1.28(2) . ?
O503 C501 1.27(2) . ?
O504 C501 1.27(2) . ?
O505 C514 1.28(2) . ?
O506 C514 1.28(2) . ?
O507 C534 1.25(2) . ?
O508 C534 1.25(2) . ?
C501 C502 1.52(3) . ?
C502 C503 1.35(3) . ?
C502 C507 1.38(3) . ?
C503 C504 1.40(3) . ?
C504 C505 1.42(3) . ?
C505 C506 1.34(3) . ?
C505 C508 1.48(3) . ?
C506 C507 1.38(3) . ?
C508 C509 1.35(3) . ?
C508 C513 1.40(3) . ?
C509 C510 1.35(3) . ?
C510 C511 1.39(3) . ?
C511 C512 1.32(3) . ?
C511 C514 1.52(3) . ?
C512 C513 1.41(3) . ?
C521 C522 1.52(3) . ?
C522 C527 1.31(3) . ?
C522 C523 1.39(3) . ?
C523 C524 1.37(3) . ?
C524 C525 1.37(3) . ?
C525 C526 1.34(3) . ?
C525 C528 1.57(3) . ?
C526 C527 1.41(3) . ?
C528 C533 1.32(3) . ?
C528 C529 1.37(3) . ?
C529 C530 1.41(3) . ?
C530 C531 1.35(3) . ?
C531 C532 1.36(3) . ?
C531 C534 1.47(3) 2_456 ?
C532 C533 1.41(3) . ?
C534 C531 1.47(3) 2_456 ?
C11 C12 1.32(4) . ?
C11 C16 1.40(3) . ?
C12 C13 1.43(4) . ?
C13 C14 1.41(4) . ?
C14 C15 1.24(4) . ?
C15 C16 1.47(4) . ?
C21 C26 1.31(3) . ?
C21 C22 1.42(3) . ?
C22 C23 1.33(4) . ?
C23 C24 1.30(3) . ?
C24 C25 1.40(3) . ?
C25 C26 1.42(3) . ?
C31 C32 1.31(3) . ?
C31 C36 1.41(3) . ?
C32 C33 1.42(3) . ?
C33 C34 1.38(3) . ?
C34 C35 1.35(3) . ?
C35 C36 1.38(3) . ?
C41 C46 1.33(3) . ?
C41 C42 1.41(3) . ?
C42 C43 1.51(3) . ?
C43 C44 1.31(3) . ?
C44 O4 1.45(3) . ?
C44 C45 1.48(3) . ?
C45 C46 1.34(3) . ?
O4 C47 1.35(4) . ?
C51 C52 1.24(3) . ?
C51 C56 1.41(4) . ?
C52 C53 1.31(4) . ?
C53 C54 1.22(4) . ?
C54 C55 1.38(5) . ?
C54 O5 1.40(5) . ?
C55 C56 1.38(5) . ?
O5 C57 1.52(7) . ?
C51' C52' 1.25(4) . ?
C51' C56' 1.41(4) . ?
C52' C53' 1.32(4) . ?
C53' C54' 1.22(5) . ?
C54' C55' 1.39(5) . ?
C54' O5' 1.40(5) . ?
C55' C56' 1.39(5) . ?
O5' C57' 1.51(7) . ?
C61 C62 1.31(4) . ?
C61 C66 1.42(3) . ?
C62 C63 1.41(4) . ?
C63 C64 1.39(4) . ?
C64 C65 1.30(4) . ?
C64 O6 1.44(4) . ?
C65 C66 1.39(3) . ?
O6 C67 1.24(5) . ?
C71 C72 1.35(3) . ?
C71 C76 1.37(3) . ?
C72 C73 1.35(4) . ?
C73 C74 1.41(4) . ?
C74 C75 1.40(4) . ?
C75 C76 1.33(3) . ?
C81 C86 1.31(3) . ?
C81 C82 1.38(3) . ?
C82 C83 1.38(3) . ?
C83 C84 1.30(3) . ?
C84 C85 1.40(3) . ?
C85 C86 1.46(4) . ?
Mo5 Mo6 2.082(3) . y
Mo5 N9 2.121(15) . y
Mo5 O509 2.136(14) . y
Mo5 O511 2.163(14) . y
Mo5 N11 2.180(17) . y
Mo6 N10 2.121(16) . y
Mo6 O512 2.123(15) . y
Mo6 N12 2.128(17) . y
Mo6 O510 2.163(14) . y
Mo7 Mo8 2.082(4) . y
Mo7 O515 2.121(16) . y
Mo7 N15 2.123(19) . y
Mo7 O513 2.150(14) . y
Mo7 N13 2.16(2) . y
Mo8 O514 2.105(14) . y
Mo8 N14 2.15(2) . y
Mo8 N16 2.15(2) . y
Mo8 O516 2.188(16) . y
N9 C5 1.38(2) . ?
N9 C91 1.40(2) . ?
N10 C5 1.30(2) . ?
N10 C101 1.39(2) . ?
N11 C6 1.27(2) . ?
N11 C111 1.43(3) . ?
N12 C6 1.32(3) . ?
N12 C121 1.41(2) . ?
N13 C7 1.31(3) . ?
N13 C131 1.37(3) . ?
N14 C7 1.32(3) . ?
N14 C141 1.41(3) . ?
N15 C8 1.33(3) . ?
N15 C151 1.45(3) . ?
N16 C8 1.32(3) . ?
N16 C161 1.41(3) . ?
N16 C171 1.42(6) . ?
O9 C94 1.40(3) . ?
O9 C97 1.44(3) . ?
O10 C104 1.45(3) . ?
O10 C107 1.53(4) . ?
O11 C117 1.40(3) . ?
O11 C114 1.42(3) . ?
O12 C124 1.39(3) . ?
O12 C127 1.47(3) . ?
O13 C137 1.29(3) . ?
O13 C134 1.43(4) . ?
O15 C154 1.38(4) . ?
O15 C157 1.41(4) . ?
O509 C554 1.25(2) . ?
O510 C554 1.25(2) . ?
O511 C561 1.21(2) . ?
O512 C561 1.29(2) . ?
O513 C541 1.30(2) . ?
O514 C541 1.25(2) . ?
O515 C581 1.26(2) . ?
O516 C581 1.26(2) . ?
C541 C542 1.47(3) . ?
C542 C547 1.36(3) . ?
C542 C543 1.40(3) . ?
C543 C544 1.39(2) . ?
C544 C545 1.38(3) . ?
C545 C546 1.36(3) . ?
C545 C548 1.45(3) . ?
C546 C547 1.46(3) . ?
C548 C549 1.36(3) . ?
C548 C553 1.42(3) . ?
C549 C550 1.36(3) . ?
C550 C551 1.42(3) . ?
C551 C552 1.42(3) . ?
C551 C554 1.53(3) . ?
C552 C553 1.41(3) . ?
C561 C562 1.54(3) . ?
C562 C563 1.36(4) . ?
C562 C567 1.36(3) . ?
C563 C564 1.39(4) . ?
C564 C565 1.47(4) . ?
C565 C566 1.28(3) . ?
C565 C585 1.52(3) 2_336 ?
C566 C567 1.40(3) . ?
C581 C582 1.50(3) . ?
C582 C587 1.30(4) . ?
C582 C583 1.35(3) . ?
C583 C584 1.37(3) . ?
C584 C585 1.39(4) . ?
C585 C586 1.39(3) . ?
C585 C565 1.52(3) 2_336 ?
C586 C587 1.39(4) . ?
C91 C92 1.23(3) . ?
C91 C96 1.35(4) . ?
C92 C93 1.45(4) . ?
C93 C94 1.30(4) . ?
C94 C95 1.22(3) . ?
C95 C96 1.40(4) . ?
C101 C102 1.34(3) . ?
C101 C106 1.37(3) . ?
C102 C103 1.41(3) . ?
C103 C104 1.31(4) . ?
C104 C105 1.31(4) . ?
C105 C106 1.40(3) . ?
C111 C116 1.31(3) . ?
C111 C112 1.39(3) . ?
C112 C113 1.39(4) . ?
C113 C114 1.29(3) . ?
C114 C115 1.38(3) . ?
C115 C116 1.43(3) . ?
C121 C122 1.34(3) . ?
C121 C126 1.42(3) . ?
C122 C123 1.34(3) . ?
C123 C124 1.37(3) . ?
C124 C125 1.33(3) . ?
C125 C126 1.39(3) . ?
C131 C132 1.33(3) . ?
C131 C136 1.40(4) . ?
C132 C133 1.46(4) . ?
C133 C134 1.34(4) . ?
C134 C135 1.28(4) . ?
C135 C136 1.46(4) . ?
C141 C142 1.35(5) . ?
C141 C146 1.42(4) . ?
C142 C143 1.42(5) . ?
C143 C144 1.42(5) . ?
C144 C145 1.21(5) . ?
C144 O14 1.45(5) . ?
C145 C146 1.36(4) . ?
O14 C147 1.45(4) . ?
C151 C152 1.32(3) . ?
C151 C156 1.34(3) . ?
C152 C153 1.41(3) . ?
C153 C154 1.40(3) . ?
C154 C155 1.32(4) . ?
C155 C156 1.43(4) . ?
C161 C166 1.28(4) . ?
C161 C162 1.42(4) . ?
C162 C163 1.42(4) . ?
C163 C164 1.27(5) . ?
C164 C165 1.27(7) . ?
C164 O16 1.39(4) . ?
C165 C166 1.50(5) . ?
O16 C167 1.45(6) . ?
C171 C176 1.27(4) . ?
C171 C172 1.42(5) . ?
C172 C173 1.42(4) . ?
C173 C174 1.27(5) . ?
C174 C175 1.27(7) . ?
C174 O17 1.40(5) . ?
C175 C176 1.49(5) . ?
O17 C177 1.46(7) . ?
C1S Cl1 1.6834 . ?
C1S Cl2 1.9697 . ?
N1S C2S 1.3065 . ?
C2S C3S 1.8913 . ?
N2S C4S 1.2240 . ?
C4S C5S 1.3126(10) . ?
